data_2219684
loop_
_publ_author_name
'Boro, Brian J.'
'Dickie, Diane A.'
'Goldberg, Karen I.'
'Kemp, Richard A.'

_publ_section_title
;
 {2,6-Bis[(di-<i>tert</i>-butylphosphino)methyl]phenyl}chloridonickel(II)
;
_journal_coeditor_code PV2105
_journal_issue 10
_journal_name_full 'Acta Crystallographica Section E'
_journal_page_first m1304
_journal_paper_doi 10.1107/S1600536808029814
_journal_volume 64
_journal_year 2008
_chemical_formula_iupac '[Ni (C24 H43 P2) Cl]'
_chemical_formula_moiety 'C24 H43 Cl Ni P2'
_chemical_formula_sum 'C24 H43 Cl Ni P2'
_chemical_formula_weight 487.68
_chemical_name_systematic
;
{2,6-Bis[(di-<i>tert</i>-butylphosphino)methyl]phenyl}chloridonickel(II)
;
_space_group_IT_number 19
_symmetry_cell_setting orthorhombic
_symmetry_space_group_name_Hall 'P 2ac 2ab'
_symmetry_space_group_name_H-M 'P 21 21 21'
_atom_sites_solution_hydrogens geom
_atom_sites_solution_primary direct
_atom_sites_solution_secondary difmap
_audit_creation_method SHELXL97
_cell_angle_alpha 90.00
_cell_angle_beta 90.00
_cell_angle_gamma 90.00
_cell_formula_units_Z 4
_cell_length_a 11.3394(4)
_cell_length_b 15.0463(5)
_cell_length_c 15.4184(5)
_cell_measurement_reflns_used 8656
_cell_measurement_temperature 225(2)
_cell_measurement_theta_max 32.48
_cell_measurement_theta_min 2.23
_cell_volume 2630.63(15)
_computing_cell_refinement 'SMART (Bruker, 2003)'
_computing_data_collection 'SMART (Bruker, 2003)'
_computing_data_reduction 'SAINT (Bruker, 2004)'
_computing_molecular_graphics 'DIAMOND (Brandenburg, 1999)'
_computing_publication_material 'publCIF (Westrip, 2008)'
_computing_structure_refinement 'SHELXL97 (Sheldrick, 2008)'
_computing_structure_solution 'SHELXS97 (Sheldrick, 2008)'
_diffrn_ambient_temperature 225(2)
_diffrn_measured_fraction_theta_full 0.998
_diffrn_measured_fraction_theta_max 0.998
_diffrn_measurement_device_type 'Bruker SMART CCD area-detector'
_diffrn_measurement_method '\f and \w'
_diffrn_radiation_monochromator graphite
_diffrn_radiation_source 'fine-focus sealed tube'
_diffrn_radiation_type MoK\a
_diffrn_radiation_wavelength 0.71073
_diffrn_reflns_av_R_equivalents 0.0481
_diffrn_reflns_av_sigmaI/netI 0.0335
_diffrn_reflns_limit_h_max 17
_diffrn_reflns_limit_h_min -17
_diffrn_reflns_limit_k_max 23
_diffrn_reflns_limit_k_min -23
_diffrn_reflns_limit_l_max 23
_diffrn_reflns_limit_l_min -23
_diffrn_reflns_number 84881
_diffrn_reflns_theta_full 33.21
_diffrn_reflns_theta_max 33.21
_diffrn_reflns_theta_min 1.89
_exptl_absorpt_coefficient_mu 0.969
_exptl_absorpt_correction_T_max 0.679
_exptl_absorpt_correction_T_min 0.622
_exptl_absorpt_correction_type empirical
_exptl_absorpt_process_details '(SADABS; Bruker, 2004)'
_exptl_crystal_colour gold-brown
_exptl_crystal_density_diffrn 1.231
_exptl_crystal_density_method 'not measured'
_exptl_crystal_description prism
_exptl_crystal_F_000 1048
_exptl_crystal_size_max 0.50
_exptl_crystal_size_mid 0.50
_exptl_crystal_size_min 0.40
_refine_diff_density_max 0.317
_refine_diff_density_min -0.498
_refine_ls_abs_structure_details 'Flack (1983), with 4507 Friedel pairs'
_refine_ls_abs_structure_Flack 0.006(7)
_refine_ls_extinction_method none
_refine_ls_goodness_of_fit_ref 1.089
_refine_ls_hydrogen_treatment constr
_refine_ls_matrix_type full
_refine_ls_number_parameters 265
_refine_ls_number_reflns 10074
_refine_ls_number_restraints 0
_refine_ls_restrained_S_all 1.089
_refine_ls_R_factor_all 0.0453
_refine_ls_R_factor_gt 0.0325
_refine_ls_shift/su_max 0.002
_refine_ls_shift/su_mean 0.000
_refine_ls_structure_factor_coef Fsqd
_refine_ls_weighting_details 'calc w = 1/[\s^2^(Fo^2^)+(0.0439P)^2^] where P=(Fo^2^+2Fc^2^)/3'
_refine_ls_weighting_scheme calc
_refine_ls_wR_factor_gt 0.0742
_refine_ls_wR_factor_ref 0.0840
_reflns_number_gt 8461
_reflns_number_total 10074
_reflns_threshold_expression I>2\s(I)
_cod_data_source_file pv2105.cif
_cod_data_source_block I
_cod_database_code 2219684
_cod_database_fobs_code 2219684

loop_
_symmetry_equiv_pos_as_xyz
'x, y, z'
'-x+1/2, -y, z+1/2'
'-x, y+1/2, -z+1/2'
'x+1/2, -y+1/2, -z'

loop_
_atom_site_type_symbol
_atom_site_label
_atom_site_fract_x
_atom_site_fract_y
_atom_site_fract_z
_atom_site_U_iso_or_equiv
_atom_site_adp_type
_atom_site_calc_flag
_atom_site_refinement_flags
_atom_site_occupancy
Ni Ni1 0.536566(17) 0.968358(13) 0.925683(12) 0.02623(5) Uani d . 1
Cl Cl1 0.60025(5) 1.02689(4) 0.80121(3) 0.04914(12) Uani d . 1
P P1 0.38227(4) 0.90497(3) 0.86644(3) 0.02696(8) Uani d . 1
P P2 0.67658(4) 1.02487(3) 1.00738(3) 0.02786(8) Uani d . 1
C C1 0.48595(14) 0.91031(10) 1.03045(10) 0.0278(3) Uani d . 1
C C2 0.37594(16) 0.86671(11) 1.03569(11) 0.0326(3) Uani d . 1
C C3 0.34528(18) 0.81652(13) 1.10805(13) 0.0405(4) Uani d . 1
H H3 0.2723 0.7869 1.1094 0.049 Uiso calc R 1
C C4 0.4201(2) 0.80982(13) 1.17718(13) 0.0441(5) Uani d . 1
H H4 0.3992 0.7750 1.2254 0.053 Uiso calc R 1
C C5 0.52717(18) 0.85476(12) 1.17589(11) 0.0383(4) Uani d . 1
H H5 0.5780 0.8516 1.2240 0.046 Uiso calc R 1
C C6 0.55930(16) 0.90460(11) 1.10322(11) 0.0327(3) Uani d . 1
C C7 0.67683(17) 0.95101(13) 1.10201(12) 0.0391(4) Uani d . 1
H H7A 0.7409 0.9076 1.0974 0.047 Uiso calc R 1
H H7B 0.6879 0.9854 1.1554 0.047 Uiso calc R 1
C C8 0.29202(16) 0.87651(14) 0.96090(12) 0.0382(4) Uani d . 1
H H8A 0.2345 0.9236 0.9727 0.046 Uiso calc R 1
H H8B 0.2494 0.8208 0.9508 0.046 Uiso calc R 1
C C9 0.41665(16) 0.79598(10) 0.81364(12) 0.0339(3) Uani d . 1
C C10 0.5097(2) 0.80785(14) 0.74313(14) 0.0488(5) Uani d . 1
H H10A 0.5784 0.8371 0.7674 0.073 Uiso calc R 1
H H10B 0.4776 0.8439 0.6966 0.073 Uiso calc R 1
H H10C 0.5322 0.7501 0.7205 0.073 Uiso calc R 1
C C11 0.3068(2) 0.75117(14) 0.77561(15) 0.0497(5) Uani d . 1
H H11A 0.2776 0.7861 0.7273 0.075 Uiso calc R 1
H H11B 0.2463 0.7471 0.8199 0.075 Uiso calc R 1
H H11C 0.3271 0.6920 0.7556 0.075 Uiso calc R 1
C C12 0.4694(2) 0.73571(12) 0.88360(14) 0.0471(5) Uani d . 1
H H12A 0.4934 0.6798 0.8577 0.071 Uiso calc R 1
H H12B 0.4108 0.7245 0.9281 0.071 Uiso calc R 1
H H12C 0.5374 0.7646 0.9093 0.071 Uiso calc R 1
C C13 0.28236(17) 0.97553(14) 0.79810(13) 0.0422(4) Uani d . 1
C C14 0.15386(19) 0.94355(18) 0.79892(18) 0.0618(6) Uani d . 1
H H14A 0.1057 0.9840 0.7651 0.093 Uiso calc R 1
H H14B 0.1252 0.9420 0.8582 0.093 Uiso calc R 1
H H14C 0.1494 0.8844 0.7740 0.093 Uiso calc R 1
C C15 0.3241(2) 0.98364(15) 0.70379(13) 0.0539(5) Uani d . 1
H H15A 0.3162 0.9266 0.6751 0.081 Uiso calc R 1
H H15B 0.4061 1.0020 0.7028 0.081 Uiso calc R 1
H H15C 0.2764 1.0275 0.6738 0.081 Uiso calc R 1
C C16 0.2868(3) 1.06881(15) 0.83988(18) 0.0642(7) Uani d . 1
H H16A 0.2328 1.1081 0.8098 0.096 Uiso calc R 1
H H16B 0.3663 1.0923 0.8357 0.096 Uiso calc R 1
H H16C 0.2643 1.0646 0.9004 0.096 Uiso calc R 1
C C17 0.83287(16) 1.01907(13) 0.96814(12) 0.0369(4) Uani d . 1
C C18 0.84152(19) 0.92899(15) 0.92080(17) 0.0524(5) Uani d . 1
H H18A 0.9217 0.9200 0.9007 0.079 Uiso calc R 1
H H18B 0.7882 0.9288 0.8716 0.079 Uiso calc R 1
H H18C 0.8201 0.8815 0.9604 0.079 Uiso calc R 1
C C19 0.92396(18) 1.02033(17) 1.04173(15) 0.0514(5) Uani d . 1
H H19A 1.0020 1.0103 1.0180 0.077 Uiso calc R 1
H H19B 0.9055 0.9739 1.0832 0.077 Uiso calc R 1
H H19C 0.9219 1.0776 1.0705 0.077 Uiso calc R 1
C C20 0.63680(18) 1.13804(12) 1.04915(13) 0.0403(4) Uani d . 1
C C21 0.5238(2) 1.12685(15) 1.10274(17) 0.0593(6) Uani d . 1
H H21A 0.5401 1.0901 1.1530 0.089 Uiso calc R 1
H H21B 0.4636 1.0987 1.0674 0.089 Uiso calc R 1
H H21C 0.4962 1.1847 1.1217 0.089 Uiso calc R 1
C C22 0.7314(2) 1.17943(16) 1.10738(16) 0.0585(6) Uani d . 1
H H22A 0.8020 1.1907 1.0735 0.088 Uiso calc R 1
H H22B 0.7500 1.1389 1.1543 0.088 Uiso calc R 1
H H22C 0.7023 1.2349 1.1312 0.088 Uiso calc R 1
C C23 0.6101(3) 1.19968(14) 0.97333(16) 0.0571(6) Uani d . 1
H H23A 0.5786 1.2553 0.9951 0.086 Uiso calc R 1
H H23B 0.5527 1.1719 0.9354 0.086 Uiso calc R 1
H H23C 0.6821 1.2111 0.9412 0.086 Uiso calc R 1
C C24 0.86278(18) 1.09373(16) 0.90427(14) 0.0491(5) Uani d . 1
H H24A 0.8597 1.1505 0.9340 0.074 Uiso calc R 1
H H24B 0.8062 1.0936 0.8571 0.074 Uiso calc R 1
H H24C 0.9414 1.0844 0.8812 0.074 Uiso calc R 1

loop_
_atom_site_aniso_label
_atom_site_aniso_U_11
_atom_site_aniso_U_22
_atom_site_aniso_U_33
_atom_site_aniso_U_12
_atom_site_aniso_U_13
_atom_site_aniso_U_23
Ni1 0.02964(9) 0.02516(9) 0.02389(9) -0.00470(8) -0.00320(8) 0.00305(7)
Cl1 0.0605(3) 0.0569(3) 0.02997(19) -0.0283(3) -0.00855(19) 0.0151(2)
P1 0.02591(18) 0.02588(17) 0.02911(19) -0.00090(15) -0.00127(15) -0.00323(15)
P2 0.03048(18) 0.02878(18) 0.02431(17) -0.00396(16) -0.00252(14) 0.00080(16)
C1 0.0318(8) 0.0261(6) 0.0256(7) -0.0007(6) 0.0043(6) 0.0008(6)
C2 0.0343(8) 0.0312(8) 0.0321(8) -0.0005(7) 0.0090(7) -0.0036(6)
C3 0.0416(10) 0.0390(9) 0.0411(9) -0.0050(8) 0.0187(8) -0.0025(8)
C4 0.0579(12) 0.0399(9) 0.0345(9) 0.0028(9) 0.0192(9) 0.0076(7)
C5 0.0465(10) 0.0410(9) 0.0273(8) 0.0087(8) 0.0051(8) 0.0062(7)
C6 0.0394(9) 0.0319(8) 0.0268(7) 0.0021(7) 0.0030(6) 0.0027(6)
C7 0.0393(9) 0.0472(10) 0.0309(8) -0.0033(8) -0.0079(7) 0.0094(7)
C8 0.0301(8) 0.0469(10) 0.0377(9) -0.0050(7) 0.0061(7) -0.0095(8)
C9 0.0396(9) 0.0247(7) 0.0375(9) -0.0030(6) 0.0075(7) -0.0057(6)
C10 0.0569(13) 0.0432(10) 0.0465(11) 0.0010(9) 0.0210(9) -0.0067(8)
C11 0.0562(12) 0.0374(10) 0.0556(12) -0.0123(9) 0.0036(10) -0.0146(9)
C12 0.0604(12) 0.0281(8) 0.0529(11) 0.0085(9) 0.0101(11) 0.0009(7)
C13 0.0421(9) 0.0404(9) 0.0442(10) 0.0116(8) -0.0140(8) -0.0054(9)
C14 0.0352(10) 0.0807(17) 0.0696(15) 0.0119(10) -0.0166(10) -0.0113(13)
C15 0.0648(14) 0.0528(12) 0.0441(11) 0.0079(11) -0.0195(10) 0.0053(9)
C16 0.0812(18) 0.0433(11) 0.0682(16) 0.0299(12) -0.0268(14) -0.0098(11)
C17 0.0303(8) 0.0426(9) 0.0378(9) -0.0044(7) -0.0011(7) 0.0008(8)
C18 0.0414(10) 0.0530(12) 0.0627(13) 0.0072(9) 0.0048(10) -0.0128(11)
C19 0.0348(9) 0.0644(13) 0.0551(12) -0.0068(9) -0.0094(9) 0.0041(11)
C20 0.0479(11) 0.0351(9) 0.0378(9) -0.0036(8) 0.0014(8) -0.0089(7)
C21 0.0600(14) 0.0528(12) 0.0650(14) 0.0047(11) 0.0205(12) -0.0166(11)
C22 0.0662(15) 0.0557(13) 0.0535(13) -0.0148(11) -0.0036(12) -0.0227(11)
C23 0.0776(17) 0.0351(10) 0.0586(14) 0.0104(11) -0.0019(13) 0.0007(9)
C24 0.0399(10) 0.0612(12) 0.0462(11) -0.0106(9) 0.0041(8) 0.0102(10)

loop_
_atom_type_symbol
_atom_type_description
_atom_type_scat_dispersion_real
_atom_type_scat_dispersion_imag
_atom_type_scat_source
C C 0.0033 0.0016 'International Tables Vol C Tables 4.2.6.8 and 6.1.1.4'
H H 0.0000 0.0000 'International Tables Vol C Tables 4.2.6.8 and 6.1.1.4'
P P 0.1023 0.0942 'International Tables Vol C Tables 4.2.6.8 and 6.1.1.4'
Cl Cl 0.1484 0.1585 'International Tables Vol C Tables 4.2.6.8 and 6.1.1.4'
Ni Ni 0.3393 1.1124 'International Tables Vol C Tables 4.2.6.8 and 6.1.1.4'

loop_
_geom_angle_atom_site_label_1
_geom_angle_atom_site_label_2
_geom_angle_atom_site_label_3
_geom_angle
C1 Ni1 P1 85.08(5)
C1 Ni1 P2 84.83(5)
P1 Ni1 P2 169.651(18)
C1 Ni1 Cl1 176.13(5)
P1 Ni1 Cl1 94.109(18)
P2 Ni1 Cl1 96.109(17)
C8 P1 C9 104.92(9)
C8 P1 C13 103.98(9)
C9 P1 C13 112.16(9)
C8 P1 Ni1 102.50(6)
C9 P1 Ni1 113.34(6)
C13 P1 Ni1 118.02(7)
C7 P2 C17 103.12(9)
C7 P2 C20 106.10(9)
C17 P2 C20 112.36(9)
C7 P2 Ni1 102.87(6)
C17 P2 Ni1 118.68(6)
C20 P2 Ni1 111.98(7)
C6 C1 C2 116.79(15)
C6 C1 Ni1 121.59(12)
C2 C1 Ni1 121.51(12)
C3 C2 C1 121.26(17)
C3 C2 C8 120.69(17)
C1 C2 C8 118.05(15)
C4 C3 C2 120.70(18)
C4 C3 H3 119.6
C2 C3 H3 119.6
C3 C4 C5 119.69(17)
C3 C4 H4 120.2
C5 C4 H4 120.2
C4 C5 C6 120.04(18)
C4 C5 H5 120.0
C6 C5 H5 120.0
C5 C6 C1 121.42(16)
C5 C6 C7 119.36(17)
C1 C6 C7 119.21(14)
C6 C7 P2 106.84(12)
C6 C7 H7A 110.4
P2 C7 H7A 110.4
C6 C7 H7B 110.4
P2 C7 H7B 110.4
H7A C7 H7B 108.6
C2 C8 P1 106.23(12)
C2 C8 H8A 110.5
P1 C8 H8A 110.5
C2 C8 H8B 110.5
P1 C8 H8B 110.5
H8A C8 H8B 108.7
C10 C9 C12 107.52(16)
C10 C9 C11 109.93(16)
C12 C9 C11 109.06(16)
C10 C9 P1 110.57(12)
C12 C9 P1 107.09(12)
C11 C9 P1 112.49(13)
C9 C10 H10A 109.5
C9 C10 H10B 109.5
H10A C10 H10B 109.5
C9 C10 H10C 109.5
H10A C10 H10C 109.5
H10B C10 H10C 109.5
C9 C11 H11A 109.5
C9 C11 H11B 109.5
H11A C11 H11B 109.5
C9 C11 H11C 109.5
H11A C11 H11C 109.5
H11B C11 H11C 109.5
C9 C12 H12A 109.5
C9 C12 H12B 109.5
H12A C12 H12B 109.5
C9 C12 H12C 109.5
H12A C12 H12C 109.5
H12B C12 H12C 109.5
C15 C13 C14 109.01(18)
C15 C13 C16 108.2(2)
C14 C13 C16 108.22(19)
C15 C13 P1 113.01(14)
C14 C13 P1 113.03(17)
C16 C13 P1 105.07(13)
C13 C14 H14A 109.5
C13 C14 H14B 109.5
H14A C14 H14B 109.5
C13 C14 H14C 109.5
H14A C14 H14C 109.5
H14B C14 H14C 109.5
C13 C15 H15A 109.5
C13 C15 H15B 109.5
H15A C15 H15B 109.5
C13 C15 H15C 109.5
H15A C15 H15C 109.5
H15B C15 H15C 109.5
C13 C16 H16A 109.5
C13 C16 H16B 109.5
H16A C16 H16B 109.5
C13 C16 H16C 109.5
H16A C16 H16C 109.5
H16B C16 H16C 109.5
C24 C17 C19 108.50(16)
C24 C17 C18 109.02(17)
C19 C17 C18 108.54(18)
C24 C17 P2 112.50(14)
C19 C17 P2 113.40(13)
C18 C17 P2 104.70(13)
C17 C18 H18A 109.5
C17 C18 H18B 109.5
H18A C18 H18B 109.5
C17 C18 H18C 109.5
H18A C18 H18C 109.5
H18B C18 H18C 109.5
C17 C19 H19A 109.5
C17 C19 H19B 109.5
H19A C19 H19B 109.5
C17 C19 H19C 109.5
H19A C19 H19C 109.5
H19B C19 H19C 109.5
C23 C20 C22 109.96(19)
C23 C20 C21 108.3(2)
C22 C20 C21 108.32(18)
C23 C20 P2 109.70(13)
C22 C20 P2 113.70(16)
C21 C20 P2 106.63(13)
C20 C21 H21A 109.5
C20 C21 H21B 109.5
H21A C21 H21B 109.5
C20 C21 H21C 109.5
H21A C21 H21C 109.5
H21B C21 H21C 109.5
C20 C22 H22A 109.5
C20 C22 H22B 109.5
H22A C22 H22B 109.5
C20 C22 H22C 109.5
H22A C22 H22C 109.5
H22B C22 H22C 109.5
C20 C23 H23A 109.5
C20 C23 H23B 109.5
H23A C23 H23B 109.5
C20 C23 H23C 109.5
H23A C23 H23C 109.5
H23B C23 H23C 109.5
C17 C24 H24A 109.5
C17 C24 H24B 109.5
H24A C24 H24B 109.5
C17 C24 H24C 109.5
H24A C24 H24C 109.5
H24B C24 H24C 109.5

loop_
_geom_bond_atom_site_label_1
_geom_bond_atom_site_label_2
_geom_bond_distance
Ni1 C1 1.9239(15)
Ni1 P1 2.1921(4)
Ni1 P2 2.1978(4)
Ni1 Cl1 2.2317(5)
P1 C8 1.8308(19)
P1 C9 1.8720(16)
P1 C13 1.8763(18)
P2 C7 1.8341(18)
P2 C17 1.8746(19)
P2 C20 1.8756(19)
C1 C6 1.399(2)
C1 C2 1.412(2)
C2 C3 1.391(2)
C2 C8 1.502(3)
C3 C4 1.366(3)
C3 H3 0.9400
C4 C5 1.390(3)
C4 H4 0.9400
C5 C6 1.397(2)
C5 H5 0.9400
C6 C7 1.505(3)
C7 H7A 0.9800
C7 H7B 0.9800
C8 H8A 0.9800
C8 H8B 0.9800
C9 C10 1.525(3)
C9 C12 1.531(3)
C9 C11 1.533(3)
C10 H10A 0.9700
C10 H10B 0.9700
C10 H10C 0.9700
C11 H11A 0.9700
C11 H11B 0.9700
C11 H11C 0.9700
C12 H12A 0.9700
C12 H12B 0.9700
C12 H12C 0.9700
C13 C15 1.534(3)
C13 C14 1.535(3)
C13 C16 1.545(3)
C14 H14A 0.9700
C14 H14B 0.9700
C14 H14C 0.9700
C15 H15A 0.9700
C15 H15B 0.9700
C15 H15C 0.9700
C16 H16A 0.9700
C16 H16B 0.9700
C16 H16C 0.9700
C17 C24 1.532(3)
C17 C19 1.534(3)
C17 C18 1.543(3)
C18 H18A 0.9700
C18 H18B 0.9700
C18 H18C 0.9700
C19 H19A 0.9700
C19 H19B 0.9700
C19 H19C 0.9700
C20 C23 1.523(3)
C20 C22 1.532(3)
C20 C21 1.534(3)
C21 H21A 0.9700
C21 H21B 0.9700
C21 H21C 0.9700
C22 H22A 0.9700
C22 H22B 0.9700
C22 H22C 0.9700
C23 H23A 0.9700
C23 H23B 0.9700
C23 H23C 0.9700
C24 H24A 0.9700
C24 H24B 0.9700
C24 H24C 0.9700
